data_7705337
loop_
_publ_author_name
'Li, Zili'
'Mackie, Emily R. R.'
'Ramkissoon, Pria'
'Mather, Joel C.'
'Wiratpruk, Nuchareenat'
'Soares da Costa, Tatiana P.'
'Barnard, Peter J.'

_publ_section_title
;
 Synthesis, conformational analysis and antibacterial activity of
 Au(I)-Ag(I) and Au(I)-Hg(II) heterobimetallic N-heterocyclic carbene
 complexes.
;
_journal_issue 36
_journal_name_full 'Dalton transactions (Cambridge, England : 2003)'
_journal_page_first 12820
_journal_page_last 12834
_journal_paper_doi 10.1039/d0dt02225j
_journal_volume 49
_journal_year 2020
_chemical_formula_moiety 'C20 H29 Au N8, 2(Br)'
_chemical_formula_sum 'C20 H29 Au Br2 N8'
_chemical_formula_weight 738.30
_space_group_crystal_system triclinic
_space_group_IT_number 2
_space_group_name_Hall '-P 1'
_space_group_name_H-M_alt 'P -1'
_atom_sites_solution_hydrogens geom
_atom_sites_solution_primary dual
_audit_creation_date 2020-08-17
_audit_creation_method
;
Olex2 1.2
(compiled 2018.05.29 svn.r3508 for OlexSys, GUI svn.r5506)
;
_audit_update_record
;
2020-08-17 deposited with the CCDC.	2020-09-01 downloaded from the CCDC.
;
_cell_angle_alpha 65.809(2)
_cell_angle_beta 85.874(2)
_cell_angle_gamma 80.854(2)
_cell_formula_units_Z 2
_cell_length_a 10.7465(2)
_cell_length_b 11.4653(2)
_cell_length_c 12.0732(2)
_cell_measurement_reflns_used 21104
_cell_measurement_temperature 150(2)
_cell_measurement_theta_max 71.0660
_cell_measurement_theta_min 4.0000
_cell_volume 1339.64(5)
_computing_molecular_graphics 'Olex2 (Dolomanov et al., 2009)'
_computing_publication_material 'Olex2 (Dolomanov et al., 2009)'
_computing_structure_refinement 'ShelXL (Sheldrick, 2015)'
_computing_structure_solution 'ShelXT (Sheldrick, 2015)'
_diffrn_ambient_temperature 150(2)
_diffrn_measured_fraction_theta_full 1.000
_diffrn_measured_fraction_theta_max 0.997
_diffrn_measurement_device_type 'Rigaku Oxford Diffraction SuperNova'
_diffrn_radiation_type CuK\a
_diffrn_radiation_wavelength 1.54184
_diffrn_reflns_av_R_equivalents 0.0289
_diffrn_reflns_av_unetI/netI 0.0154
_diffrn_reflns_Laue_measured_fraction_full 1.000
_diffrn_reflns_Laue_measured_fraction_max 0.997
_diffrn_reflns_limit_h_max 13
_diffrn_reflns_limit_h_min -13
_diffrn_reflns_limit_k_max 12
_diffrn_reflns_limit_k_min -14
_diffrn_reflns_limit_l_max 11
_diffrn_reflns_limit_l_min -14
_diffrn_reflns_number 28172
_diffrn_reflns_point_group_measured_fraction_full 1.000
_diffrn_reflns_point_group_measured_fraction_max 0.997
_diffrn_reflns_theta_full 67.684
_diffrn_reflns_theta_max 71.225
_diffrn_reflns_theta_min 4.014
_exptl_absorpt_coefficient_mu 13.989
_exptl_absorpt_correction_T_max 0.97809
_exptl_absorpt_correction_T_min 0.97809
_exptl_absorpt_correction_type multi-scan
_exptl_absorpt_process_details
;
CrysAlisPro 1.171.40.36a (Rigaku Oxford Diffraction, 2018)
Spherical absorption correction
 using equivalent radius and absorption coefficient.
Empirical absorption correction using spherical harmonics,
 implemented in SCALE3 ABSPACK scaling algorithm.
;
_exptl_crystal_colour 'clear colourless'
_exptl_crystal_colour_lustre clear
_exptl_crystal_colour_primary colourless
_exptl_crystal_density_diffrn 1.830
_exptl_crystal_description irregular
_exptl_crystal_F_000 708
_exptl_crystal_size_max 0.08
_exptl_crystal_size_mid 0.05
_exptl_crystal_size_min 0.03
_refine_diff_density_max 1.661
_refine_diff_density_min -1.783
_refine_diff_density_rms 0.135
_refine_ls_extinction_method none
_refine_ls_goodness_of_fit_ref 1.040
_refine_ls_hydrogen_treatment constr
_refine_ls_matrix_type full
_refine_ls_number_parameters 282
_refine_ls_number_reflns 5174
_refine_ls_number_restraints 0
_refine_ls_restrained_S_all 1.040
_refine_ls_R_factor_all 0.0350
_refine_ls_R_factor_gt 0.0347
_refine_ls_shift/su_max 0.002
_refine_ls_shift/su_mean 0.000
_refine_ls_structure_factor_coef Fsqd
_refine_ls_weighting_details 'w=1/[\s^2^(Fo^2^)+(0.0508P)^2^+6.3461P] where P=(Fo^2^+2Fc^2^)/3'
_refine_ls_weighting_scheme calc
_refine_ls_wR_factor_gt 0.0930
_refine_ls_wR_factor_ref 0.0932
_reflns_Friedel_coverage 0.000
_reflns_number_gt 5073
_reflns_number_total 5174
_reflns_threshold_expression 'I > 2\s(I)'
_cod_data_source_file d0dt02225j2.cif
_cod_data_source_block 11b
_cod_depositor_comments 'Adding full bibliography for 7705334--7705337.cif.'
_cod_database_code 7705337
_shelx_shelxl_version_number 2014/7
_shelx_space_group_comment
;
The symmetry employed for this shelxl refinement is uniquely defined
by the following loop, which should always be used as a source of
symmetry information in preference to the above space-group names.
They are only intended as comments.
;
_shelx_estimated_absorpt_t_max 0.679
_shelx_estimated_absorpt_t_min 0.401
_olex2_refinement_description
;
1. Fixed Uiso
 At 1.2 times of:
  All C(H) groups, All C(H,H) groups, All N(H) groups
 At 1.5 times of:
  All C(H,H,H) groups
2.a Secondary CH2 refined with riding coordinates:
 C7(H7A,H7B), C8(H8A,H8B), C00G(H00A,H00B), C00J(H00C,H00D), C17(H17A,H17B),
 C9(H9A,H9B)
2.b Aromatic/amide H refined with riding coordinates:
 N8(H8), C5(H5), C6(H6), C12(H12), C4(H4), C13(H13), C2(H2), C3(H3), C14(H14),
 C16(H16), C15(H15)
2.c Idealised Me refined as rotating group:
 C18(H18A,H18B,H18C), C10(H10A,H10B,H10C)
;
_olex2_submission_special_instructions 'No special instructions were received'

loop_
_space_group_symop_operation_xyz
'x, y, z'
'-x, -y, -z'

loop_
_atom_site_label
_atom_site_type_symbol
_atom_site_fract_x
_atom_site_fract_y
_atom_site_fract_z
_atom_site_U_iso_or_equiv
_atom_site_adp_type
_atom_site_occupancy
_atom_site_site_symmetry_order
_atom_site_calc_flag
_atom_site_refinement_flags_posn
_atom_site_refinement_flags_adp
_atom_site_refinement_flags_occupancy
_atom_site_disorder_assembly
_atom_site_disorder_group
Au01 Au 0.37382(2) 0.61686(2) 0.42533(2) 0.03244(9) Uani 1 1 d . . . . .
Br2 Br 0.34519(6) 0.11558(7) 0.68637(6) 0.05055(16) Uani 1 1 d . . . . .
Br1 Br 0.74636(8) 0.73926(7) 0.96343(7) 0.0611(2) Uani 1 1 d . . . . .
N5 N 0.4194(4) 0.6785(4) 0.1549(4) 0.0354(9) Uani 1 1 d . . . . .
N3 N 0.1589(4) 0.9504(4) 0.4315(4) 0.0351(9) Uani 1 1 d . . . . .
N6 N 0.3748(4) 0.4865(4) 0.2523(4) 0.0369(10) Uani 1 1 d . . . . .
N7 N 0.2102(5) 0.8814(4) 0.0778(4) 0.0378(10) Uani 1 1 d . . . . .
N1 N 0.3430(4) 0.7416(4) 0.6092(4) 0.0366(10) Uani 1 1 d . . . . .
N2 N 0.2996(5) 0.5476(5) 0.6875(4) 0.0411(10) Uani 1 1 d . . . . .
N4 N 0.0279(5) 0.9854(5) 0.2858(4) 0.0463(12) Uani 1 1 d . . . . .
N8 N 0.0865(5) 0.9090(6) -0.0672(5) 0.0525(13) Uani 1 1 d . . . . .
H8 H 0.0510 0.9400 -0.1390 0.063 Uiso 1 1 calc R . . . .
C11 C 0.3944(5) 0.5921(5) 0.2676(5) 0.0341(11) Uani 1 1 d . . . . .
C1 C 0.3379(5) 0.6381(5) 0.5836(5) 0.0344(11) Uani 1 1 d . . . . .
C7 C 0.3729(5) 0.8670(5) 0.5223(5) 0.0384(11) Uani 1 1 d . . . . .
H7A H 0.4048 0.8597 0.4460 0.046 Uiso 1 1 calc R . . . .
H7B H 0.4404 0.8925 0.5557 0.046 Uiso 1 1 calc R . . . .
C8 C 0.2583(6) 0.9707(5) 0.4946(5) 0.0411(12) Uani 1 1 d . . . . .
H8A H 0.2237 0.9737 0.5718 0.049 Uiso 1 1 calc R . . . .
H8B H 0.2852 1.0556 0.4443 0.049 Uiso 1 1 calc R . . . .
C00G C 0.4369(5) 0.8120(5) 0.1252(5) 0.0398(12) Uani 1 1 d . . . . .
H00A H 0.4664 0.8514 0.0401 0.048 Uiso 1 1 calc R . . . .
H00B H 0.5026 0.8127 0.1783 0.048 Uiso 1 1 calc R . . . .
C5 C 0.0794(5) 0.8591(6) 0.4784(5) 0.0406(12) Uani 1 1 d . . . . .
H5 H 0.0795 0.7937 0.5585 0.049 Uiso 1 1 calc R . . . .
C6 C -0.0003(5) 0.8812(6) 0.3862(6) 0.0442(13) Uani 1 1 d . . . . .
H6 H -0.0652 0.8318 0.3914 0.053 Uiso 1 1 calc R . . . .
C00J C 0.3158(6) 0.8919(5) 0.1413(5) 0.0401(12) Uani 1 1 d . . . . .
H00C H 0.2951 0.8626 0.2289 0.048 Uiso 1 1 calc R . . . .
H00D H 0.3286 0.9836 0.1102 0.048 Uiso 1 1 calc R . . . .
C17 C 0.3379(6) 0.3691(5) 0.3496(6) 0.0441(13) Uani 1 1 d . . . . .
H17A H 0.3681 0.3609 0.4283 0.053 Uiso 1 1 calc R . . . .
H17B H 0.3784 0.2927 0.3352 0.053 Uiso 1 1 calc R . . . .
C12 C 0.4137(6) 0.6275(6) 0.0704(5) 0.0425(12) Uani 1 1 d . . . . .
H12 H 0.4267 0.6696 -0.0147 0.051 Uiso 1 1 calc R . . . .
C4 C 0.1239(6) 1.0248(6) 0.3159(5) 0.0424(12) Uani 1 1 d . . . . .
H4 H 0.1633 1.0964 0.2630 0.051 Uiso 1 1 calc R . . . .
C13 C 0.3863(6) 0.5066(6) 0.1312(6) 0.0435(13) Uani 1 1 d . . . . .
H13 H 0.3768 0.4468 0.0976 0.052 Uiso 1 1 calc R . . . .
C2 C 0.3072(7) 0.7157(7) 0.7289(5) 0.0514(15) Uani 1 1 d . . . . .
H2 H 0.3030 0.7723 0.7690 0.062 Uiso 1 1 calc R . . . .
C3 C 0.2796(7) 0.5932(7) 0.7767(6) 0.0532(16) Uani 1 1 d . . . . .
H3 H 0.2516 0.5474 0.8573 0.064 Uiso 1 1 calc R . . . .
C14 C 0.1836(6) 0.9504(6) -0.0401(5) 0.0476(14) Uani 1 1 d . . . . .
H14 H 0.2271 1.0176 -0.0949 0.057 Uiso 1 1 calc R . . . .
C9 C 0.2728(6) 0.4213(6) 0.7004(6) 0.0461(13) Uani 1 1 d . . . . .
H9A H 0.2953 0.3566 0.7833 0.055 Uiso 1 1 calc R . . . .
H9B H 0.3255 0.3943 0.6420 0.055 Uiso 1 1 calc R . . . .
C16 C 0.0503(7) 0.8103(7) 0.0345(7) 0.0541(16) Uani 1 1 d . . . . .
H16 H -0.0164 0.7629 0.0400 0.065 Uiso 1 1 calc R . . . .
C15 C 0.1273(6) 0.7925(6) 0.1259(6) 0.0473(14) Uani 1 1 d . . . . .
H15 H 0.1247 0.7306 0.2074 0.057 Uiso 1 1 calc R . . . .
C18 C 0.1974(7) 0.3718(7) 0.3557(8) 0.065(2) Uani 1 1 d . . . . .
H18A H 0.1666 0.3843 0.2766 0.098 Uiso 1 1 calc GR . . . .
H18B H 0.1575 0.4430 0.3769 0.098 Uiso 1 1 calc GR . . . .
H18C H 0.1763 0.2898 0.4176 0.098 Uiso 1 1 calc GR . . . .
C10 C 0.1352(7) 0.4247(8) 0.6780(8) 0.0651(19) Uani 1 1 d . . . . .
H10A H 0.1135 0.4860 0.5948 0.098 Uiso 1 1 calc GR . . . .
H10B H 0.0827 0.4519 0.7354 0.098 Uiso 1 1 calc GR . . . .
H10C H 0.1202 0.3384 0.6893 0.098 Uiso 1 1 calc GR . . . .

loop_
_atom_site_aniso_label
_atom_site_aniso_U_11
_atom_site_aniso_U_22
_atom_site_aniso_U_33
_atom_site_aniso_U_23
_atom_site_aniso_U_13
_atom_site_aniso_U_12
Au01 0.03631(13) 0.02944(12) 0.03160(13) -0.01270(9) -0.00827(8) -0.00015(8)
Br2 0.0524(4) 0.0530(4) 0.0525(4) -0.0258(3) -0.0097(3) -0.0086(3)
Br1 0.0758(5) 0.0469(4) 0.0501(4) -0.0020(3) -0.0170(3) -0.0209(3)
N5 0.041(2) 0.034(2) 0.034(2) -0.0158(19) -0.0081(18) -0.0027(18)
N3 0.037(2) 0.034(2) 0.038(2) -0.0172(19) -0.0084(18) -0.0017(18)
N6 0.042(2) 0.031(2) 0.041(2) -0.0177(19) -0.0067(19) -0.0013(18)
N7 0.045(3) 0.032(2) 0.034(2) -0.0108(19) -0.0136(19) -0.0024(19)
N1 0.042(2) 0.039(2) 0.030(2) -0.0158(19) -0.0106(18) -0.0011(19)
N2 0.047(3) 0.039(2) 0.034(2) -0.010(2) -0.0110(19) -0.003(2)
N4 0.046(3) 0.057(3) 0.037(2) -0.022(2) -0.013(2) 0.002(2)
N8 0.055(3) 0.058(3) 0.043(3) -0.020(3) -0.022(2) 0.001(3)
C11 0.035(3) 0.031(3) 0.036(3) -0.014(2) -0.007(2) -0.001(2)
C1 0.035(3) 0.031(2) 0.033(3) -0.009(2) -0.012(2) 0.004(2)
C7 0.041(3) 0.036(3) 0.041(3) -0.017(2) -0.012(2) -0.005(2)
C8 0.047(3) 0.036(3) 0.045(3) -0.020(2) -0.015(2) -0.003(2)
C00G 0.044(3) 0.038(3) 0.040(3) -0.016(2) -0.008(2) -0.011(2)
C5 0.041(3) 0.040(3) 0.040(3) -0.015(2) -0.004(2) -0.003(2)
C6 0.037(3) 0.054(3) 0.049(3) -0.027(3) -0.008(2) -0.007(2)
C00J 0.053(3) 0.030(3) 0.039(3) -0.014(2) -0.015(2) -0.003(2)
C17 0.053(3) 0.028(3) 0.050(3) -0.014(2) -0.007(3) -0.001(2)
C12 0.047(3) 0.046(3) 0.039(3) -0.021(3) -0.008(2) -0.003(2)
C4 0.044(3) 0.043(3) 0.034(3) -0.011(2) -0.008(2) 0.000(2)
C13 0.048(3) 0.044(3) 0.048(3) -0.027(3) -0.008(3) -0.006(2)
C2 0.066(4) 0.059(4) 0.032(3) -0.020(3) -0.014(3) -0.008(3)
C3 0.070(4) 0.057(4) 0.030(3) -0.012(3) -0.011(3) -0.012(3)
C14 0.058(4) 0.042(3) 0.033(3) -0.006(2) -0.012(3) -0.001(3)
C9 0.050(3) 0.037(3) 0.043(3) -0.007(2) -0.007(3) -0.004(2)
C16 0.052(4) 0.051(4) 0.060(4) -0.021(3) -0.019(3) -0.006(3)
C15 0.052(3) 0.038(3) 0.046(3) -0.008(3) -0.014(3) -0.009(3)
C18 0.050(4) 0.054(4) 0.074(5) -0.007(4) -0.003(3) -0.013(3)
C10 0.054(4) 0.056(4) 0.086(5) -0.025(4) -0.008(4) -0.016(3)

loop_
_atom_type_symbol
_atom_type_description
_atom_type_scat_dispersion_real
_atom_type_scat_dispersion_imag
_atom_type_scat_source
C C 0.0181 0.0091 'International Tables Vol C Tables 4.2.6.8 and 6.1.1.4'
H H 0.0000 0.0000 'International Tables Vol C Tables 4.2.6.8 and 6.1.1.4'
Au Au -4.4197 7.2980 'International Tables Vol C Tables 4.2.6.8 and 6.1.1.4'
Br Br -0.6763 1.2805 'International Tables Vol C Tables 4.2.6.8 and 6.1.1.4'
N N 0.0311 0.0180 'International Tables Vol C Tables 4.2.6.8 and 6.1.1.4'

loop_
_geom_angle_atom_site_label_1
_geom_angle_atom_site_label_2
_geom_angle_atom_site_label_3
_geom_angle
_geom_angle_site_symmetry_1
_geom_angle_site_symmetry_3
_geom_angle_publ_flag
C1 Au01 C11 175.0(2) . . ?
C11 N5 C00G 124.7(5) . . ?
C11 N5 C12 110.6(5) . . ?
C12 N5 C00G 124.4(5) . . ?
C5 N3 C8 127.4(5) . . ?
C4 N3 C8 125.2(5) . . ?
C4 N3 C5 107.3(5) . . ?
C11 N6 C17 124.6(5) . . ?
C11 N6 C13 110.8(5) . . ?
C13 N6 C17 124.4(5) . . ?
C14 N7 C00J 125.5(5) . . ?
C14 N7 C15 108.4(5) . . ?
C15 N7 C00J 125.9(5) . . ?
C1 N1 C7 125.5(5) . . ?
C1 N1 C2 110.6(5) . . ?
C2 N1 C7 123.7(5) . . ?
C1 N2 C3 111.0(5) . . ?
C1 N2 C9 124.5(5) . . ?
C3 N2 C9 124.4(5) . . ?
C4 N4 C6 106.1(5) . . ?
C14 N8 C16 108.9(5) . . ?
N5 C11 Au01 128.7(4) . . ?
N6 C11 Au01 126.1(4) . . ?
N6 C11 N5 105.0(5) . . ?
N1 C1 Au01 129.6(4) . . ?
N2 C1 Au01 125.2(4) . . ?
N2 C1 N1 105.2(5) . . ?
N1 C7 C8 111.7(5) . . ?
N3 C8 C7 113.7(4) . . ?
N5 C00G C00J 111.8(5) . . ?
C6 C5 N3 105.9(5) . . ?
N4 C6 C5 109.5(5) . . ?
N7 C00J C00G 112.2(4) . . ?
N6 C17 C18 111.5(5) . . ?
C13 C12 N5 107.0(5) . . ?
N4 C4 N3 111.2(5) . . ?
C12 C13 N6 106.6(5) . . ?
C3 C2 N1 105.9(6) . . ?
C2 C3 N2 107.4(6) . . ?
N8 C14 N7 108.5(6) . . ?
N2 C9 C10 111.7(5) . . ?
C15 C16 N8 107.4(6) . . ?
C16 C15 N7 106.7(6) . . ?

loop_
_geom_bond_atom_site_label_1
_geom_bond_atom_site_label_2
_geom_bond_distance
_geom_bond_site_symmetry_2
_geom_bond_publ_flag
Au01 C11 2.029(5) . ?
Au01 C1 2.026(5) . ?
N5 C11 1.353(7) . ?
N5 C00G 1.462(7) . ?
N5 C12 1.377(7) . ?
N3 C8 1.455(7) . ?
N3 C5 1.370(7) . ?
N3 C4 1.347(7) . ?
N6 C11 1.347(7) . ?
N6 C17 1.468(7) . ?
N6 C13 1.383(8) . ?
N7 C00J 1.462(7) . ?
N7 C14 1.340(7) . ?
N7 C15 1.378(8) . ?
N1 C1 1.353(7) . ?
N1 C7 1.461(7) . ?
N1 C2 1.389(8) . ?
N2 C1 1.347(7) . ?
N2 C3 1.368(8) . ?
N2 C9 1.465(8) . ?
N4 C6 1.365(8) . ?
N4 C4 1.319(8) . ?
N8 C14 1.325(9) . ?
N8 C16 1.368(9) . ?
C7 C8 1.520(8) . ?
C00G C00J 1.516(8) . ?
C5 C6 1.368(8) . ?
C17 C18 1.502(9) . ?
C12 C13 1.346(9) . ?
C2 C3 1.356(10) . ?
C9 C10 1.514(9) . ?
C16 C15 1.356(9) . ?

loop_
_smtbx_masks_void_nr
_smtbx_masks_void_average_x
_smtbx_masks_void_average_y
_smtbx_masks_void_average_z
_smtbx_masks_void_volume
_smtbx_masks_void_count_electrons
_smtbx_masks_void_content
1 0.000 0.500 0.000 78.1 10.9 ?
2 0.458 0.138 0.235 18.4 9.9 ?
3 0.542 0.862 0.765 18.4 10.1 ?
